data_2219334
loop_
_publ_author_name
'Xiong, Wei'
'Xing, Huihui'
'Su, Yan'
'Chen, Zilu'

_publ_section_title
;(2,4-Dioxo-1,2,3,4-tetrahydropyrimidine-5-carboxylato-\k^2^<i>O</i>^4^,<i>O</i>^5^)(4-oxido-2-oxo-1,2-dihydropyrimidine-5-carboxylato-\k^2^<i>O</i>^4^,<i>O</i>^5^)bis(1,10-phenanthroline-\k^2^<i>N</i>,<i>N</i>')yttrium(III)
 dihydrate
;
_journal_coeditor_code GK2161
_journal_issue 9
_journal_name_full 'Acta Crystallographica Section E'
_journal_page_first m1166
_journal_page_last m1167
_journal_paper_doi 10.1107/S1600536808025701
_journal_volume 64
_journal_year 2008
_chemical_formula_iupac '[Y (C5 H2 N2 O4) (C5 H3 N2 O4) (C12 H8 N2)2] , 2H2 O'
_chemical_formula_moiety 'C34 H21 N8 O8 Y , 2H2 O'
_chemical_formula_sum 'C34 H25 N8 O10 Y'
_chemical_formula_weight 794.53
_chemical_name_systematic
;
(2,4-Dioxo-1,2,3,4-tetrahydropyrimidine-5-carboxylato-
\k^2^<i>O</i>^4^,<i>O</i>^5^)(4-oxido-2-oxo-1,2-dihydropyrimidine-5-
carboxylato-\k^2^<i>O</i>^4^,<i>O</i>^5^)bis(1,10-phenanthroline-
\k^2^<i>N</i>,<i>N</i>')yttrium(III) dihydrate
;
_space_group_IT_number 15
_symmetry_cell_setting monoclinic
_symmetry_space_group_name_Hall '-C 2yc'
_symmetry_space_group_name_H-M 'C 1 2/c 1'
_atom_sites_solution_hydrogens geom
_atom_sites_solution_primary direct
_atom_sites_solution_secondary difmap
_audit_creation_method SHELXL97
_cell_angle_alpha 90.00
_cell_angle_beta 100.8810(10)
_cell_angle_gamma 90.00
_cell_formula_units_Z 4
_cell_length_a 17.1740(13)
_cell_length_b 14.4385(11)
_cell_length_c 13.2365(10)
_cell_measurement_reflns_used 7855
_cell_measurement_temperature 295(2)
_cell_measurement_theta_max 27.863
_cell_measurement_theta_min 2.278
_cell_volume 3223.2(4)
_computing_cell_refinement 'SAINT (Bruker, 2004)'
_computing_data_collection 'APEX2 (Bruker, 2004)'
_computing_data_reduction 'SAINT (Bruker, 2004)'
_computing_molecular_graphics 'SHELXTL (Sheldrick, 2008)'
_computing_publication_material 'SHELXTL (Sheldrick, 2008)'
_computing_structure_refinement 'SHELXL97 (Sheldrick, 2008)'
_computing_structure_solution 'SHELXS97 (Sheldrick, 2008)'
_diffrn_ambient_temperature 295(2)
_diffrn_measured_fraction_theta_full 0.997
_diffrn_measured_fraction_theta_max 0.997
_diffrn_measurement_device_type 'Bruker APEXII'
_diffrn_measurement_method '\f and \w'
_diffrn_radiation_monochromator graphite
_diffrn_radiation_source 'fine-focus sealed tube'
_diffrn_radiation_type MoK\a
_diffrn_radiation_wavelength 0.71073
_diffrn_reflns_av_R_equivalents 0.0353
_diffrn_reflns_av_sigmaI/netI 0.0390
_diffrn_reflns_limit_h_max 21
_diffrn_reflns_limit_h_min -21
_diffrn_reflns_limit_k_max 17
_diffrn_reflns_limit_k_min -17
_diffrn_reflns_limit_l_max 16
_diffrn_reflns_limit_l_min -16
_diffrn_reflns_number 12035
_diffrn_reflns_theta_full 25.99
_diffrn_reflns_theta_max 25.99
_diffrn_reflns_theta_min 1.86
_diffrn_standards_decay_% 0
_diffrn_standards_interval_count 0
_diffrn_standards_interval_time 0
_diffrn_standards_number 0
_exptl_absorpt_coefficient_mu 1.885
_exptl_absorpt_correction_T_max 0.8953
_exptl_absorpt_correction_T_min 0.6604
_exptl_absorpt_correction_type multi-scan
_exptl_absorpt_process_details '(SADABS; Bruker, 1998)'
_exptl_crystal_colour colourless
_exptl_crystal_density_diffrn 1.637
_exptl_crystal_density_method 'not measured'
_exptl_crystal_description prism
_exptl_crystal_F_000 1616
_exptl_crystal_size_max 0.24
_exptl_crystal_size_mid 0.08
_exptl_crystal_size_min 0.06
_refine_diff_density_max 0.413
_refine_diff_density_min -0.512
_refine_ls_extinction_method none
_refine_ls_goodness_of_fit_ref 1.213
_refine_ls_hydrogen_treatment constr
_refine_ls_matrix_type full
_refine_ls_number_parameters 240
_refine_ls_number_reflns 3152
_refine_ls_number_restraints 0
_refine_ls_restrained_S_all 1.213
_refine_ls_R_factor_all 0.0490
_refine_ls_R_factor_gt 0.0455
_refine_ls_shift/su_max 0.000
_refine_ls_shift/su_mean 0.000
_refine_ls_structure_factor_coef Fsqd
_refine_ls_weighting_details 'calc w = 1/[\s^2^(Fo^2^)+(0.0141P)^2^+9.88P] where P=(Fo^2^+2Fc^2^)/3'
_refine_ls_weighting_scheme calc
_refine_ls_wR_factor_gt 0.0944
_refine_ls_wR_factor_ref 0.0961
_reflns_number_gt 2986
_reflns_number_total 3152
_reflns_threshold_expression I>2\s(I)
_cod_data_source_file gk2161.cif
_cod_data_source_block I
_cod_original_sg_symbol_H-M 'C 2/c'
_cod_database_code 2219334
_cod_database_fobs_code 2219334

loop_
_symmetry_equiv_pos_as_xyz
'x, y, z'
'-x, y, -z+1/2'
'x+1/2, y+1/2, z'
'-x+1/2, y+1/2, -z+1/2'
'-x, -y, -z'
'x, -y, z-1/2'
'-x+1/2, -y+1/2, -z'
'x+1/2, -y+1/2, z-1/2'

loop_
_atom_site_type_symbol
_atom_site_label
_atom_site_fract_x
_atom_site_fract_y
_atom_site_fract_z
_atom_site_U_iso_or_equiv
_atom_site_adp_type
_atom_site_calc_flag
_atom_site_refinement_flags
_atom_site_occupancy
Y Y1 1.0000 0.88802(3) 0.2500 0.02339(12) Uani d S 1
N N1 0.90591(16) 0.75076(19) 0.2117(2) 0.0324(6) Uani d . 1
N N2 0.96510(16) 0.80446(19) 0.4073(2) 0.0304(6) Uani d . 1
N N3 0.83326(16) 1.02589(19) -0.0065(2) 0.0297(6) Uani d . 1
H H3 0.8379 0.9842 -0.0514 0.036 Uiso calc R 1
N N4 0.78240(19) 1.1684(2) 0.0310(2) 0.0387(7) Uani d . 1
H H4 0.7585 1.2199 0.0131 0.046 Uiso calc PR 0.50
O O1 0.90470(14) 0.93356(15) 0.11247(17) 0.0329(6) Uani d . 1
O O2 0.93006(14) 0.99886(16) 0.31195(17) 0.0337(6) Uani d . 1
O O3 0.84729(15) 1.10907(17) 0.34049(17) 0.0371(6) Uani d . 1
O O4 0.76917(16) 1.11986(18) -0.13684(19) 0.0451(7) Uani d . 1
C C1 0.8770(2) 1.0594(2) 0.2805(2) 0.0272(7) Uani d . 1
C C2 0.84980(19) 1.0723(2) 0.1678(2) 0.0269(7) Uani d . 1
C C3 0.86584(18) 1.0066(2) 0.0941(2) 0.0248(7) Uani d . 1
C C4 0.7937(2) 1.1063(2) -0.0423(3) 0.0324(7) Uani d . 1
C C5 0.8085(2) 1.1498(2) 0.1311(3) 0.0358(8) Uani d . 1
H H5 0.7976 1.1928 0.1788 0.043 Uiso calc R 1
C C6 0.9900(2) 0.8317(3) 0.5036(3) 0.0386(8) Uani d . 1
H H6 1.0089 0.8920 0.5148 0.046 Uiso calc R 1
C C7 0.9896(3) 0.7758(3) 0.5890(3) 0.0512(11) Uani d . 1
H H7 1.0074 0.7982 0.6552 0.061 Uiso calc R 1
C C8 0.9624(3) 0.6872(3) 0.5735(3) 0.0599(12) Uani d . 1
H H8 0.9626 0.6483 0.6296 0.072 Uiso calc R 1
C C9 0.9342(2) 0.6545(3) 0.4735(3) 0.0463(10) Uani d . 1
C C10 0.9355(2) 0.7169(2) 0.3922(3) 0.0327(8) Uani d . 1
C C11 0.9042(2) 0.6886(2) 0.2883(3) 0.0325(8) Uani d . 1
C C12 0.8716(2) 0.5993(2) 0.2699(3) 0.0419(9) Uani d . 1
C C13 0.8735(3) 0.5372(3) 0.3546(4) 0.0607(13) Uani d . 1
H H13 0.8534 0.4776 0.3423 0.073 Uiso calc R 1
C C14 0.9036(3) 0.5634(3) 0.4513(4) 0.0618(13) Uani d . 1
H H14 0.9045 0.5215 0.5048 0.074 Uiso calc R 1
C C15 0.8370(2) 0.5768(3) 0.1686(4) 0.0510(11) Uani d . 1
H H15 0.8148 0.5185 0.1533 0.061 Uiso calc R 1
C C16 0.8357(2) 0.6401(3) 0.0926(3) 0.0490(10) Uani d . 1
H H16 0.8119 0.6262 0.0252 0.059 Uiso calc R 1
C C17 0.8707(2) 0.7264(3) 0.1173(3) 0.0397(9) Uani d . 1
H H17 0.8693 0.7693 0.0647 0.048 Uiso calc R 1
O O5 0.6925(3) 0.1887(2) 0.6600(3) 0.0956(14) Uani d . 1
H H51 0.6793 0.2454 0.6644 0.143 Uiso d R 1
H H52 0.7082 0.1681 0.7208 0.143 Uiso d R 1

loop_
_atom_site_aniso_label
_atom_site_aniso_U_11
_atom_site_aniso_U_22
_atom_site_aniso_U_33
_atom_site_aniso_U_12
_atom_site_aniso_U_13
_atom_site_aniso_U_23
Y1 0.0287(2) 0.0187(2) 0.0207(2) 0.000 -0.00062(16) 0.000
N1 0.0322(16) 0.0288(15) 0.0352(16) -0.0037(12) 0.0040(12) -0.0035(12)
N2 0.0318(15) 0.0294(15) 0.0297(15) -0.0002(12) 0.0051(12) 0.0008(12)
N3 0.0389(16) 0.0276(15) 0.0204(13) 0.0051(12) 0.0001(12) -0.0021(11)
N4 0.057(2) 0.0273(15) 0.0278(15) 0.0107(14) -0.0016(14) 0.0018(12)
O1 0.0421(14) 0.0265(12) 0.0255(12) 0.0100(10) -0.0052(10) -0.0034(9)
O2 0.0441(14) 0.0324(13) 0.0226(12) 0.0133(11) 0.0011(10) 0.0006(10)
O3 0.0510(15) 0.0374(14) 0.0227(12) 0.0125(12) 0.0064(11) -0.0021(10)
O4 0.0562(17) 0.0369(15) 0.0358(14) 0.0044(13) -0.0074(12) 0.0002(12)
C1 0.0345(18) 0.0240(16) 0.0224(16) -0.0025(14) 0.0032(13) 0.0017(13)
C2 0.0328(17) 0.0263(16) 0.0207(16) 0.0053(14) 0.0031(13) 0.0002(13)
C3 0.0284(16) 0.0237(16) 0.0209(15) -0.0008(13) 0.0014(13) 0.0007(12)
C4 0.0373(19) 0.0291(18) 0.0280(17) -0.0006(15) -0.0012(14) 0.0021(14)
C5 0.050(2) 0.0292(18) 0.0263(18) 0.0094(16) 0.0031(16) -0.0026(14)
C6 0.039(2) 0.042(2) 0.0339(19) -0.0026(17) 0.0042(16) -0.0029(16)
C7 0.056(3) 0.070(3) 0.028(2) -0.010(2) 0.0082(18) 0.0061(19)
C8 0.066(3) 0.069(3) 0.044(2) -0.008(2) 0.009(2) 0.024(2)
C9 0.048(2) 0.043(2) 0.048(2) -0.0034(19) 0.0101(19) 0.0158(19)
C10 0.0306(18) 0.0296(18) 0.0384(19) -0.0007(14) 0.0078(15) 0.0034(15)
C11 0.0311(18) 0.0269(17) 0.0399(19) -0.0005(14) 0.0072(15) -0.0017(15)
C12 0.042(2) 0.0279(19) 0.058(2) -0.0074(16) 0.0137(19) -0.0027(17)
C13 0.074(3) 0.030(2) 0.080(3) -0.018(2) 0.017(3) 0.004(2)
C14 0.076(3) 0.042(3) 0.068(3) -0.017(2) 0.016(3) 0.021(2)
C15 0.051(2) 0.035(2) 0.069(3) -0.0161(19) 0.016(2) -0.018(2)
C16 0.047(2) 0.050(2) 0.049(2) -0.0137(19) 0.0063(19) -0.022(2)
C17 0.039(2) 0.039(2) 0.040(2) -0.0064(17) 0.0052(16) -0.0062(16)
O5 0.145(4) 0.059(2) 0.067(2) 0.004(2) -0.017(2) -0.0089(19)

loop_
_atom_type_symbol
_atom_type_description
_atom_type_scat_dispersion_real
_atom_type_scat_dispersion_imag
_atom_type_scat_source
C C 0.0033 0.0016 'International Tables Vol C Tables 4.2.6.8 and 6.1.1.4'
H H 0.0000 0.0000 'International Tables Vol C Tables 4.2.6.8 and 6.1.1.4'
N N 0.0061 0.0033 'International Tables Vol C Tables 4.2.6.8 and 6.1.1.4'
O O 0.0106 0.0060 'International Tables Vol C Tables 4.2.6.8 and 6.1.1.4'
Y Y -2.7962 3.5667 'International Tables Vol C Tables 4.2.6.8 and 6.1.1.4'

loop_
_geom_angle_atom_site_label_1
_geom_angle_atom_site_label_2
_geom_angle_atom_site_label_3
_geom_angle_site_symmetry_1
_geom_angle_site_symmetry_3
_geom_angle
_geom_angle_publ_flag
O2 Y1 O2 2_755 . 89.15(13) y
O2 Y1 O1 2_755 2_755 74.69(8) ?
O2 Y1 O1 . 2_755 81.79(9) y
O2 Y1 O1 2_755 . 81.79(8) ?
O2 Y1 O1 . . 74.69(8) y
O1 Y1 O1 2_755 . 146.81(11) y
O2 Y1 N1 2_755 . 147.62(8) y
O2 Y1 N1 . . 105.31(9) y
O1 Y1 N1 2_755 . 135.17(8) y
O1 Y1 N1 . . 74.65(9) y
O2 Y1 N1 2_755 2_755 105.31(9) ?
O2 Y1 N1 . 2_755 147.62(8) ?
O1 Y1 N1 2_755 2_755 74.65(9) ?
O1 Y1 N1 . 2_755 135.17(8) ?
N1 Y1 N1 . 2_755 77.82(13) y
O2 Y1 N2 2_755 2_755 79.43(8) ?
O2 Y1 N2 . 2_755 148.38(8) y
O1 Y1 N2 2_755 2_755 122.30(9) ?
O1 Y1 N2 . 2_755 74.55(8) y
N1 Y1 N2 . 2_755 73.15(9) y
N1 Y1 N2 2_755 2_755 63.90(9) ?
O2 Y1 N2 2_755 . 148.38(8) ?
O2 Y1 N2 . . 79.43(9) y
O1 Y1 N2 2_755 . 74.55(8) ?
O1 Y1 N2 . . 122.30(9) y
N1 Y1 N2 . . 63.90(9) y
N1 Y1 N2 2_755 . 73.15(9) ?
N2 Y1 N2 2_755 . 124.07(12) y
C17 N1 C11 . . 117.1(3) ?
C17 N1 Y1 . . 123.5(2) ?
C11 N1 Y1 . . 117.9(2) ?
C6 N2 C10 . . 117.4(3) ?
C6 N2 Y1 . . 123.8(2) ?
C10 N2 Y1 . . 117.0(2) ?
C3 N3 C4 . . 125.9(3) ?
C3 N3 H3 . . 117.0 ?
C4 N3 H3 . . 117.0 ?
C5 N4 C4 . . 120.3(3) ?
C5 N4 H4 . . 119.9 ?
C4 N4 H4 . . 119.9 ?
C3 O1 Y1 . . 132.1(2) ?
C1 O2 Y1 . . 140.2(2) ?
O3 C1 O2 . . 122.6(3) ?
O3 C1 C2 . . 118.5(3) ?
O2 C1 C2 . . 118.8(3) ?
C5 C2 C3 . . 117.2(3) ?
C5 C2 C1 . . 120.2(3) ?
C3 C2 C1 . . 122.6(3) ?
O1 C3 N3 . . 117.7(3) ?
O1 C3 C2 . . 126.6(3) ?
N3 C3 C2 . . 115.7(3) ?
O4 C4 N4 . . 122.7(3) ?
O4 C4 N3 . . 121.5(3) ?
N4 C4 N3 . . 115.8(3) ?
N4 C5 C2 . . 124.8(3) ?
N4 C5 H5 . . 117.6 ?
C2 C5 H5 . . 117.6 ?
N2 C6 C7 . . 124.0(4) ?
N2 C6 H6 . . 118.0 ?
C7 C6 H6 . . 118.0 ?
C8 C7 C6 . . 118.5(4) ?
C8 C7 H7 . . 120.7 ?
C6 C7 H7 . . 120.7 ?
C7 C8 C9 . . 120.4(4) ?
C7 C8 H8 . . 119.8 ?
C9 C8 H8 . . 119.8 ?
C8 C9 C10 . . 117.0(4) ?
C8 C9 C14 . . 123.6(4) ?
C10 C9 C14 . . 119.4(4) ?
N2 C10 C9 . . 122.8(3) ?
N2 C10 C11 . . 117.7(3) ?
C9 C10 C11 . . 119.5(3) ?
N1 C11 C12 . . 122.7(3) ?
N1 C11 C10 . . 118.0(3) ?
C12 C11 C10 . . 119.3(3) ?
C15 C12 C11 . . 117.5(4) ?
C15 C12 C13 . . 123.2(4) ?
C11 C12 C13 . . 119.3(4) ?
C14 C13 C12 . . 121.2(4) ?
C14 C13 H13 . . 119.4 ?
C12 C13 H13 . . 119.4 ?
C13 C14 C9 . . 121.2(4) ?
C13 C14 H14 . . 119.4 ?
C9 C14 H14 . . 119.4 ?
C16 C15 C12 . . 119.9(4) ?
C16 C15 H15 . . 120.0 ?
C12 C15 H15 . . 120.0 ?
C15 C16 C17 . . 118.8(4) ?
C15 C16 H16 . . 120.6 ?
C17 C16 H16 . . 120.6 ?
N1 C17 C16 . . 123.9(4) ?
N1 C17 H17 . . 118.1 ?
C16 C17 H17 . . 118.1 ?
H51 O5 H52 . . 108.2 ?

loop_
_geom_bond_atom_site_label_1
_geom_bond_atom_site_label_2
_geom_bond_site_symmetry_2
_geom_bond_distance
_geom_bond_publ_flag
Y1 O2 2_755 2.247(2) ?
Y1 O2 . 2.247(2) y
Y1 O1 2_755 2.302(2) ?
Y1 O1 . 2.302(2) y
Y1 N1 . 2.547(3) y
Y1 N1 2_755 2.547(3) ?
Y1 N2 2_755 2.573(3) ?
Y1 N2 . 2.573(3) y
N1 C17 . 1.329(4) ?
N1 C11 . 1.358(4) ?
N2 C6 . 1.326(4) ?
N2 C10 . 1.363(4) ?
N3 C3 . 1.373(4) ?
N3 C4 . 1.383(4) ?
N3 H3 . 0.8600 ?
N4 C5 . 1.343(4) ?
N4 C4 . 1.362(4) ?
N4 H4 . 0.8600 ?
O1 C3 . 1.247(4) ?
O2 C1 . 1.275(4) ?
O3 C1 . 1.248(4) ?
O4 C4 . 1.258(4) ?
C1 C2 . 1.489(4) ?
C2 C5 . 1.364(4) ?
C2 C3 . 1.423(4) ?
C5 H5 . 0.9300 ?
C6 C7 . 1.391(5) ?
C6 H6 . 0.9300 ?
C7 C8 . 1.362(6) ?
C7 H7 . 0.9300 ?
C8 C9 . 1.403(6) ?
C8 H8 . 0.9300 ?
C9 C10 . 1.407(5) ?
C9 C14 . 1.426(6) ?
C10 C11 . 1.439(5) ?
C11 C12 . 1.408(5) ?
C12 C15 . 1.399(6) ?
C12 C13 . 1.431(6) ?
C13 C14 . 1.342(6) ?
C13 H13 . 0.9300 ?
C14 H14 . 0.9300 ?
C15 C16 . 1.355(6) ?
C15 H15 . 0.9300 ?
C16 C17 . 1.395(5) ?
C16 H16 . 0.9300 ?
C17 H17 . 0.9300 ?
O5 H51 . 0.8533 ?
O5 H52 . 0.8518 ?

loop_
_geom_hbond_atom_site_label_D
_geom_hbond_atom_site_label_H
_geom_hbond_atom_site_label_A
_geom_hbond_site_symmetry_A
_geom_hbond_distance_DH
_geom_hbond_distance_HA
_geom_hbond_distance_DA
_geom_hbond_angle_DHA
_geom_hbond_publ_flag
N3 H3 O3 6_575 0.86 1.99 2.853(4) 177.9 y
N3 H3 O2 6_575 0.86 2.63 3.189(4) 123.8 y
N4 H4 N4 7_675 0.86 1.81 2.667(6) 173.5 y
O5 H51 O3 7_666 0.85 2.15 2.998(4) 173.1 y
O5 H52 O4 1_546 0.85 2.10 2.935(4) 168.7 y

loop_
_geom_torsion_atom_site_label_1
_geom_torsion_atom_site_label_2
_geom_torsion_atom_site_label_3
_geom_torsion_atom_site_label_4
_geom_torsion_site_symmetry_1
_geom_torsion
O2 Y1 N1 C17 2_755 -8.9(4)
O2 Y1 N1 C17 . 104.9(3)
O1 Y1 N1 C17 2_755 -161.4(3)
O1 Y1 N1 C17 . 35.9(3)
N1 Y1 N1 C17 2_755 -108.3(3)
N2 Y1 N1 C17 2_755 -42.2(3)
N2 Y1 N1 C17 . 174.6(3)
O2 Y1 N1 C11 2_755 157.1(2)
O2 Y1 N1 C11 . -89.1(2)
O1 Y1 N1 C11 2_755 4.6(3)
O1 Y1 N1 C11 . -158.1(3)
N1 Y1 N1 C11 2_755 57.7(2)
N2 Y1 N1 C11 2_755 123.8(3)
N2 Y1 N1 C11 . -19.3(2)
O2 Y1 N2 C6 2_755 7.0(4)
O2 Y1 N2 C6 . -63.6(3)
O1 Y1 N2 C6 2_755 20.7(3)
O1 Y1 N2 C6 . -127.8(3)
N1 Y1 N2 C6 . -176.6(3)
N1 Y1 N2 C6 2_755 99.0(3)
N2 Y1 N2 C6 2_755 139.5(3)
O2 Y1 N2 C10 2_755 -157.3(2)
O2 Y1 N2 C10 . 132.1(2)
O1 Y1 N2 C10 2_755 -143.6(2)
O1 Y1 N2 C10 . 67.9(2)
N1 Y1 N2 C10 . 19.1(2)
N1 Y1 N2 C10 2_755 -65.3(2)
N2 Y1 N2 C10 2_755 -24.8(2)
O2 Y1 O1 C3 2_755 -68.1(3)
O2 Y1 O1 C3 . 23.3(3)
O1 Y1 O1 C3 2_755 -23.2(3)
N1 Y1 O1 C3 . 134.3(3)
N1 Y1 O1 C3 2_755 -171.6(3)
N2 Y1 O1 C3 2_755 -149.3(3)
N2 Y1 O1 C3 . 89.8(3)
O2 Y1 O2 C1 2_755 72.0(3)
O1 Y1 O2 C1 2_755 146.7(4)
O1 Y1 O2 C1 . -9.7(3)
N1 Y1 O2 C1 . -78.6(3)
N1 Y1 O2 C1 2_755 -170.0(3)
N2 Y1 O2 C1 2_755 4.0(4)
N2 Y1 O2 C1 . -137.6(4)
Y1 O2 C1 O3 . 176.0(2)
Y1 O2 C1 C2 . -4.6(5)
O3 C1 C2 C5 . 15.4(5)
O2 C1 C2 C5 . -164.0(3)
O3 C1 C2 C3 . -165.3(3)
O2 C1 C2 C3 . 15.2(5)
Y1 O1 C3 N3 . 158.7(2)
Y1 O1 C3 C2 . -22.8(5)
C4 N3 C3 O1 . -174.8(3)
C4 N3 C3 C2 . 6.6(5)
C5 C2 C3 O1 . 177.5(3)
C1 C2 C3 O1 . -1.8(5)
C5 C2 C3 N3 . -4.0(5)
C1 C2 C3 N3 . 176.7(3)
C5 N4 C4 O4 . 178.8(4)
C5 N4 C4 N3 . -0.5(5)
C3 N3 C4 O4 . 176.4(3)
C3 N3 C4 N4 . -4.3(5)
C4 N4 C5 C2 . 2.7(6)
C3 C2 C5 N4 . -0.3(6)
C1 C2 C5 N4 . 179.0(3)
C10 N2 C6 C7 . 1.8(5)
Y1 N2 C6 C7 . -162.4(3)
N2 C6 C7 C8 . 0.4(6)
C6 C7 C8 C9 . -1.3(7)
C7 C8 C9 C10 . 0.0(7)
C7 C8 C9 C14 . -178.8(5)
C6 N2 C10 C9 . -3.2(5)
Y1 N2 C10 C9 . 162.2(3)
C6 N2 C10 C11 . 176.5(3)
Y1 N2 C10 C11 . -18.1(4)
C8 C9 C10 N2 . 2.3(6)
C14 C9 C10 N2 . -178.8(4)
C8 C9 C10 C11 . -177.4(4)
C14 C9 C10 C11 . 1.5(6)
C17 N1 C11 C12 . 4.1(5)
Y1 N1 C11 C12 . -162.8(3)
C17 N1 C11 C10 . -174.4(3)
Y1 N1 C11 C10 . 18.7(4)
N2 C10 C11 N1 . -0.2(5)
C9 C10 C11 N1 . 179.6(3)
N2 C10 C11 C12 . -178.7(3)
C9 C10 C11 C12 . 1.1(5)
N1 C11 C12 C15 . -2.7(6)
C10 C11 C12 C15 . 175.7(3)
N1 C11 C12 C13 . 178.8(4)
C10 C11 C12 C13 . -2.8(6)
C15 C12 C13 C14 . -176.4(5)
C11 C12 C13 C14 . 2.0(7)
C12 C13 C14 C9 . 0.6(8)
C8 C9 C14 C13 . 176.5(5)
C10 C9 C14 C13 . -2.3(7)
C11 C12 C15 C16 . -0.1(6)
C13 C12 C15 C16 . 178.4(4)
C12 C15 C16 C17 . 1.3(6)
C11 N1 C17 C16 . -2.8(5)
Y1 N1 C17 C16 . 163.3(3)
C15 C16 C17 N1 . 0.2(6)
